data_1560120
loop_
_publ_author_name
'Kurogi, Takashi'
'Kuroki, Kaito'
'Moritani, Shunsuke'
'Takai, Kazuhiko'

_publ_section_title
;
 Structural elucidation of a methylenation reagent of esters: synthesis
 and reactivity of a dinuclear titanium(iii) methylene complex
;
_journal_issue 10
_journal_name_full 'Chemical Science'
_journal_page_first 3509
_journal_page_last 3515
_journal_paper_doi 10.1039/D0SC06366E
_journal_volume 12
_journal_year 2021
_chemical_formula_moiety 'C6 H16 Cl I N2 Zn'
_chemical_formula_sum 'C6 H16 Cl I N2 Zn'
_chemical_formula_weight 343.93
_space_group_crystal_system monoclinic
_space_group_IT_number 15
_space_group_name_Hall '-C 2yc'
_space_group_name_H-M_alt 'C 1 2/c 1'
_atom_sites_solution_hydrogens geom
_atom_sites_solution_primary direct
_atom_sites_solution_secondary difmap
_audit_creation_date 2020-01-31
_audit_creation_method
;
Olex2 1.2
(compiled 2018.05.29 svn.r3510 for OlexSys, GUI svn.r5506)
;
_audit_update_record
;
2020-11-19 deposited with the CCDC.	2021-01-19 downloaded from the CCDC.
;
_cell_angle_alpha 90
_cell_angle_beta 111.169(6)
_cell_angle_gamma 90
_cell_formula_units_Z 8
_cell_length_a 23.149(11)
_cell_length_b 7.256(3)
_cell_length_c 15.032(7)
_cell_measurement_reflns_used 4087
_cell_measurement_temperature 100(2)
_cell_measurement_theta_max 27.5
_cell_measurement_theta_min 2.8
_cell_volume 2354.5(18)
_computing_cell_refinement 'CrystalClear-SM Expert 2.0 r16 (Rigaku, 2014)'
_computing_data_collection 'CrystalClear-SM Expert 2.0 r16 (Rigaku, 2014)'
_computing_data_reduction 'CrystalClear-SM Expert 2.0 r16 (Rigaku, 2014)'
_computing_molecular_graphics 'Olex2 (Dolomanov et al., 2009)'
_computing_publication_material 'Olex2 (Dolomanov et al., 2009)'
_computing_structure_refinement 'ShelXL (Sheldrick, 2015)'
_computing_structure_solution 'SHELXS-97 (Sheldrick, 2008)'
_diffrn_ambient_temperature 100(2)
_diffrn_detector CCD
_diffrn_measured_fraction_theta_full 0.998
_diffrn_measured_fraction_theta_max 0.998
_diffrn_measurement_device
;
AFC11 (Right): Eulerian 3 circle
;
_diffrn_measurement_device_type
;
Rigaku Saturn724+ (4x4 bin mode)
;
_diffrn_measurement_method 'profile data from \w-scans'
_diffrn_measurement_specimen_support Fiber
_diffrn_radiation_monochromator Confocal
_diffrn_radiation_type MoK\a
_diffrn_radiation_wavelength 0.71075
_diffrn_reflns_av_R_equivalents 0.0323
_diffrn_reflns_av_unetI/netI 0.0294
_diffrn_reflns_Laue_measured_fraction_full 0.998
_diffrn_reflns_Laue_measured_fraction_max 0.998
_diffrn_reflns_limit_h_max 28
_diffrn_reflns_limit_h_min -30
_diffrn_reflns_limit_k_max 9
_diffrn_reflns_limit_k_min -9
_diffrn_reflns_limit_l_max 19
_diffrn_reflns_limit_l_min -19
_diffrn_reflns_number 11250
_diffrn_reflns_point_group_measured_fraction_full 0.998
_diffrn_reflns_point_group_measured_fraction_max 0.998
_diffrn_reflns_theta_full 25.242
_diffrn_reflns_theta_max 27.511
_diffrn_reflns_theta_min 2.837
_diffrn_source 'Rotating Anode'
_exptl_absorpt_coefficient_mu 4.888
_exptl_absorpt_correction_T_max 1.000
_exptl_absorpt_correction_T_min 0.811
_exptl_absorpt_correction_type multi-scan
_exptl_absorpt_process_details
;
Jacobson, R. (1998). REQAB. Private communication to the 
Rigaku Corporation, Tokyo, Japan.
;
_exptl_crystal_colour colorless
_exptl_crystal_density_diffrn 1.940
_exptl_crystal_description block
_exptl_crystal_F_000 1328
_exptl_crystal_size_max 0.14
_exptl_crystal_size_mid 0.12
_exptl_crystal_size_min 0.08
_refine_diff_density_max 0.843
_refine_diff_density_min -1.159
_refine_diff_density_rms 0.101
_refine_ls_extinction_method none
_refine_ls_goodness_of_fit_ref 1.039
_refine_ls_hydrogen_treatment constr
_refine_ls_matrix_type full
_refine_ls_number_parameters 102
_refine_ls_number_reflns 2707
_refine_ls_number_restraints 0
_refine_ls_restrained_S_all 1.039
_refine_ls_R_factor_all 0.0263
_refine_ls_R_factor_gt 0.0227
_refine_ls_shift/su_max 0.001
_refine_ls_shift/su_mean 0.000
_refine_ls_structure_factor_coef Fsqd
_refine_ls_weighting_details 'w=1/[\s^2^(Fo^2^)+(0.0294P)^2^+4.3358P] where P=(Fo^2^+2Fc^2^)/3'
_refine_ls_weighting_scheme calc
_refine_ls_wR_factor_gt 0.0602
_refine_ls_wR_factor_ref 0.0613
_reflns_Friedel_coverage 0.000
_reflns_number_gt 2415
_reflns_number_total 2707
_reflns_threshold_expression 'I > 2\s(I)'
_cod_data_source_file d0sc06366e2.cif
_cod_data_source_block ZnICltmeda
_cod_depositor_comments 'Adding full bibliography for 1560116--1560121.cif.'
_cod_database_code 1560120
_shelx_shelxl_version_number 2018/3
_shelx_space_group_comment
;
The symmetry employed for this shelxl refinement is uniquely defined
by the following loop, which should always be used as a source of
symmetry information in preference to the above space-group names.
They are only intended as comments.
;
_shelx_estimated_absorpt_t_max 0.696
_shelx_estimated_absorpt_t_min 0.548
_olex2_submission_special_instructions 'No special instructions were received'

loop_
_space_group_symop_operation_xyz
'x, y, z'
'-x, y, -z+1/2'
'x+1/2, y+1/2, z'
'-x+1/2, y+1/2, -z+1/2'
'-x, -y, -z'
'x, -y, z-1/2'
'-x+1/2, -y+1/2, -z'
'x+1/2, -y+1/2, z-1/2'

loop_
_atom_site_label
_atom_site_type_symbol
_atom_site_fract_x
_atom_site_fract_y
_atom_site_fract_z
_atom_site_U_iso_or_equiv
_atom_site_adp_type
_atom_site_occupancy
_atom_site_site_symmetry_order
_atom_site_calc_flag
_atom_site_refinement_flags_posn
_atom_site_refinement_flags_adp
_atom_site_refinement_flags_occupancy
_atom_site_disorder_assembly
_atom_site_disorder_group
Zn1 Zn 0.36176(2) 0.26973(4) 0.42111(2) 0.01428(9) Uani 1 1 d . . . . .
I1 I 0.43597(2) 0.18268(3) 0.33833(2) 0.02463(8) Uani 1 1 d . . . . .
Cl1 Cl 0.28013(3) 0.08628(9) 0.39951(5) 0.01768(15) Uani 1 1 d . . . . .
N1 N 0.33551(11) 0.5473(3) 0.40732(17) 0.0169(5) Uani 1 1 d . . . . .
N2 N 0.40531(11) 0.3170(3) 0.56806(17) 0.0162(5) Uani 1 1 d . . . . .
C1 C 0.26790(13) 0.5657(4) 0.3860(2) 0.0214(6) Uani 1 1 d . . . . .
H1A H 0.257120 0.696387 0.385313 0.032 Uiso 1 1 calc GR . . . .
H1B H 0.256988 0.501576 0.435153 0.032 Uiso 1 1 calc GR . . . .
H1C H 0.245011 0.511077 0.323529 0.032 Uiso 1 1 calc GR . . . .
C2 C 0.35074(15) 0.6468(4) 0.3329(2) 0.0224(6) Uani 1 1 d . . . . .
H2A H 0.395242 0.636241 0.345794 0.027 Uiso 1 1 calc R . . . .
H2B H 0.327454 0.593144 0.270350 0.027 Uiso 1 1 calc R . . . .
H2C H 0.339640 0.777094 0.333195 0.027 Uiso 1 1 calc R . . . .
C3 C 0.37153(15) 0.6280(4) 0.5023(2) 0.0229(6) Uani 1 1 d . . . . .
H3A H 0.350838 0.741800 0.511725 0.027 Uiso 1 1 calc R . . . .
H3B H 0.413502 0.661507 0.504620 0.027 Uiso 1 1 calc R . . . .
C4 C 0.37677(15) 0.4930(4) 0.5816(2) 0.0227(7) Uani 1 1 d . . . . .
H4A H 0.402292 0.548012 0.643633 0.027 Uiso 1 1 calc R . . . .
H4B H 0.335035 0.468221 0.582895 0.027 Uiso 1 1 calc R . . . .
C5 C 0.47286(14) 0.3358(4) 0.5961(2) 0.0227(7) Uani 1 1 d . . . . .
H5A H 0.482129 0.433307 0.558163 0.034 Uiso 1 1 calc GR . . . .
H5B H 0.490385 0.219017 0.584981 0.034 Uiso 1 1 calc GR . . . .
H5C H 0.491061 0.367741 0.663967 0.034 Uiso 1 1 calc GR . . . .
C6 C 0.39246(16) 0.1712(4) 0.6271(2) 0.0251(7) Uani 1 1 d . . . . .
H6A H 0.347581 0.157034 0.609186 0.030 Uiso 1 1 calc R . . . .
H6B H 0.410369 0.054532 0.616608 0.030 Uiso 1 1 calc R . . . .
H6C H 0.410915 0.205356 0.694585 0.030 Uiso 1 1 calc R . . . .

loop_
_atom_site_aniso_label
_atom_site_aniso_U_11
_atom_site_aniso_U_22
_atom_site_aniso_U_33
_atom_site_aniso_U_23
_atom_site_aniso_U_13
_atom_site_aniso_U_12
Zn1 0.01557(18) 0.01592(17) 0.01193(16) -0.00097(12) 0.00566(13) -0.00247(13)
I1 0.03097(13) 0.02417(12) 0.02494(12) -0.00399(8) 0.01756(10) -0.00107(8)
Cl1 0.0149(3) 0.0170(3) 0.0215(3) 0.0000(3) 0.0069(3) -0.0051(3)
N1 0.0178(13) 0.0179(12) 0.0154(12) 0.0009(10) 0.0064(10) -0.0022(10)
N2 0.0143(12) 0.0215(13) 0.0125(11) 0.0001(9) 0.0047(10) -0.0016(10)
C1 0.0164(15) 0.0218(15) 0.0283(17) 0.0036(12) 0.0105(13) 0.0002(12)
C2 0.0214(16) 0.0227(15) 0.0255(16) 0.0076(13) 0.0113(13) -0.0007(13)
C3 0.0227(16) 0.0194(15) 0.0231(16) -0.0043(12) 0.0041(13) -0.0010(13)
C4 0.0242(16) 0.0273(16) 0.0161(14) -0.0062(12) 0.0064(12) -0.0001(13)
C5 0.0174(16) 0.0320(17) 0.0170(15) 0.0002(12) 0.0042(12) -0.0031(13)
C6 0.0280(18) 0.0319(18) 0.0152(15) 0.0030(12) 0.0074(13) -0.0101(14)

loop_
_atom_type_symbol
_atom_type_description
_atom_type_scat_dispersion_real
_atom_type_scat_dispersion_imag
_atom_type_scat_source
C C 0.0033 0.0016 'International Tables Vol C Tables 4.2.6.8 and 6.1.1.4'
H H 0.0000 0.0000 'International Tables Vol C Tables 4.2.6.8 and 6.1.1.4'
Cl Cl 0.1484 0.1585 'International Tables Vol C Tables 4.2.6.8 and 6.1.1.4'
I I -0.4742 1.8119 'International Tables Vol C Tables 4.2.6.8 and 6.1.1.4'
N N 0.0061 0.0033 'International Tables Vol C Tables 4.2.6.8 and 6.1.1.4'
Zn Zn 0.2839 1.4301 'International Tables Vol C Tables 4.2.6.8 and 6.1.1.4'

loop_
_geom_angle_atom_site_label_1
_geom_angle_atom_site_label_2
_geom_angle_atom_site_label_3
_geom_angle
_geom_angle_site_symmetry_1
_geom_angle_site_symmetry_3
_geom_angle_publ_flag
Cl1 Zn1 I1 117.81(3) . . ?
N1 Zn1 I1 114.50(7) . . ?
N1 Zn1 Cl1 111.01(7) . . ?
N1 Zn1 N2 87.64(9) . . ?
N2 Zn1 I1 113.82(7) . . ?
N2 Zn1 Cl1 108.03(7) . . ?
C1 N1 Zn1 110.68(18) . . ?
C1 N1 C3 110.7(2) . . ?
C2 N1 Zn1 113.91(19) . . ?
C2 N1 C1 108.3(2) . . ?
C2 N1 C3 109.3(2) . . ?
C3 N1 Zn1 103.97(18) . . ?
C4 N2 Zn1 102.50(17) . . ?
C5 N2 Zn1 111.95(18) . . ?
C5 N2 C4 111.1(2) . . ?
C5 N2 C6 108.5(2) . . ?
C6 N2 Zn1 112.97(18) . . ?
C6 N2 C4 109.7(2) . . ?
N1 C3 C4 111.0(2) . . ?
N2 C4 C3 111.2(2) . . ?

loop_
_geom_bond_atom_site_label_1
_geom_bond_atom_site_label_2
_geom_bond_distance
_geom_bond_site_symmetry_2
_geom_bond_publ_flag
Zn1 I1 2.5380(9) . ?
Zn1 Cl1 2.2372(11) . ?
Zn1 N1 2.093(3) . ?
Zn1 N2 2.099(3) . ?
N1 C1 1.486(4) . ?
N1 C2 1.477(4) . ?
N1 C3 1.489(4) . ?
N2 C4 1.485(4) . ?
N2 C5 1.472(4) . ?
N2 C6 1.479(4) . ?
C3 C4 1.513(4) . ?

loop_
_geom_torsion_atom_site_label_1
_geom_torsion_atom_site_label_2
_geom_torsion_atom_site_label_3
_geom_torsion_atom_site_label_4
_geom_torsion
_geom_torsion_site_symmetry_1
_geom_torsion_site_symmetry_2
_geom_torsion_site_symmetry_3
_geom_torsion_site_symmetry_4
_geom_torsion_publ_flag
Zn1 N1 C3 C4 -36.8(3) . . . . ?
Zn1 N2 C4 C3 -42.3(3) . . . . ?
N1 C3 C4 N2 56.8(3) . . . . ?
C1 N1 C3 C4 82.1(3) . . . . ?
C2 N1 C3 C4 -158.7(3) . . . . ?
C5 N2 C4 C3 77.4(3) . . . . ?
C6 N2 C4 C3 -162.6(3) . . . . ?
